data_4105524
loop_
_publ_author_name
'Israel Cano'
'Eleuterio \'Alvarez'
'M. Carmen Nicasio'
'Pedro J. P\'erez'

_publ_section_title
;
 Regioselective Formation of 2,5-Disubstituted Oxazoles Via
 Copper(I)-Catalyzed Cycloaddition of Acyl Azides and 1-Alkynes
;
_journal_name_full 'Journal of the American Chemical Society'
_journal_page_first 191
_journal_page_last 193
_journal_paper_doi 10.1021/ja109732s
_journal_volume 133
_journal_year 2011
_chemical_formula_moiety 'C16 H13 N O'
_chemical_formula_sum 'C16 H13 N O'
_chemical_formula_weight 235.27
_chemical_name_systematic
; 
 ? 
;
_space_group_IT_number 19
_symmetry_cell_setting orthorhombic
_symmetry_space_group_name_Hall 'P 2ac 2ab'
_symmetry_space_group_name_H-M 'P 21 21 21'
_atom_sites_solution_hydrogens geom
_atom_sites_solution_primary direct
_atom_sites_solution_secondary difmap
_audit_creation_method SHELXL-97
_cell_angle_alpha 90.00
_cell_angle_beta 90.00
_cell_angle_gamma 90.00
_cell_formula_units_Z 4
_cell_length_a 5.8955(8)
_cell_length_b 7.4844(10)
_cell_length_c 28.011(4)
_cell_measurement_reflns_used 2237
_cell_measurement_temperature 173(2)
_cell_measurement_theta_max 24.99
_cell_measurement_theta_min 3.09
_cell_volume 1236.0(3)
_computing_cell_refinement 'APEX2 Software Suite'
_computing_data_collection 'APEX2 Software Suite (Bruker, 2005)'
_computing_data_reduction 'APEX2 Software Suite'
_computing_molecular_graphics 'SHELXTL (Sheldrick, 1997b)'
_computing_publication_material SHELXTL
_computing_structure_refinement 'SHELXL97 (Sheldrick, 1997a)'
_computing_structure_solution 'SIR2002 (Burla et al., 2003)'
_diffrn_ambient_temperature 173(2)
_diffrn_detector_area_resol_mean 8.26
_diffrn_measured_fraction_theta_full 0.982
_diffrn_measured_fraction_theta_max 0.986
_diffrn_measurement_device_type
;
 Bruker-Nonius X8kappa APEX II CCD area detector'
;
_diffrn_measurement_method 'phi and omega scans with narrow frames'
_diffrn_radiation_monochromator graphite
_diffrn_radiation_source 'fine-focus sealed tube'
_diffrn_radiation_type MoK\a
_diffrn_radiation_wavelength 0.71073
_diffrn_reflns_av_R_equivalents 0.0288
_diffrn_reflns_av_sigmaI/netI 0.0282
_diffrn_reflns_limit_h_max 7
_diffrn_reflns_limit_h_min -7
_diffrn_reflns_limit_k_max 9
_diffrn_reflns_limit_k_min -9
_diffrn_reflns_limit_l_max 35
_diffrn_reflns_limit_l_min -35
_diffrn_reflns_number 6306
_diffrn_reflns_theta_full 25.00
_diffrn_reflns_theta_max 26.41
_diffrn_reflns_theta_min 2.82
_diffrn_standards_decay_% 0
_exptl_absorpt_coefficient_mu 0.079
_exptl_absorpt_correction_T_max 0.9844
_exptl_absorpt_correction_T_min 0.9756
_exptl_absorpt_correction_type multi-scan
_exptl_absorpt_process_details
;
 SADABS, Bruker (2006). APEX 2. Version 2.1. Bruker Analytical
 X-ray Solutions, Madison, Wisconsin, USA.
;
_exptl_crystal_colour colourless
_exptl_crystal_density_diffrn 1.264
_exptl_crystal_description needle
_exptl_crystal_F_000 496
_exptl_crystal_size_max 0.50
_exptl_crystal_size_mid 0.26
_exptl_crystal_size_min 0.20
_refine_diff_density_max 0.167
_refine_diff_density_min -0.204
_refine_diff_density_rms 0.044
_refine_ls_extinction_method none
_refine_ls_goodness_of_fit_ref 1.031
_refine_ls_hydrogen_treatment constr
_refine_ls_matrix_type full
_refine_ls_number_parameters 164
_refine_ls_number_reflns 1490
_refine_ls_number_restraints 0
_refine_ls_restrained_S_all 1.031
_refine_ls_R_factor_all 0.0608
_refine_ls_R_factor_gt 0.0508
_refine_ls_shift/su_max 0.001
_refine_ls_shift/su_mean 0.000
_refine_ls_structure_factor_coef Fsqd
_refine_ls_weighting_details 'calc w=1/[\s^2^(Fo^2^)+(0.0525P)^2^+0.4434P] where P=(Fo^2^+2Fc^2^)/3'
_refine_ls_weighting_scheme calc
_refine_ls_wR_factor_gt 0.1133
_refine_ls_wR_factor_ref 0.1184
_reflns_number_gt 1134
_reflns_number_total 1490
_reflns_threshold_expression >2sigma(I)
_cod_data_source_file ja109732s_si_002.cif
_cod_data_source_block ea06310a
_cod_database_code 4105524

loop_
_symmetry_equiv_pos_as_xyz
'x, y, z'
'-x+1/2, -y, z+1/2'
'-x, y+1/2, -z+1/2'
'x+1/2, -y+1/2, -z'

loop_
_atom_site_label
_atom_site_type_symbol
_atom_site_fract_x
_atom_site_fract_y
_atom_site_fract_z
_atom_site_U_iso_or_equiv
_atom_site_adp_type
_atom_site_occupancy
_atom_site_symmetry_multiplicity
_atom_site_calc_flag
_atom_site_refinement_flags
O1 O 0.3191(4) 0.5875(3) 0.16439(8) 0.0354(6) Uani 1 1 d .
N1 N 0.0224(5) 0.6995(4) 0.12478(11) 0.0408(7) Uani 1 1 d .
C1 C 0.2198(5) 0.6225(4) 0.12082(13) 0.0343(8) Uani 1 1 d .
C2 C -0.0105(6) 0.7172(4) 0.17345(13) 0.0402(9) Uani 1 1 d .
H2 H -0.1411 0.7691 0.1877 0.048 Uiso 1 1 calc R
C3 C 0.1677(5) 0.6508(4) 0.19809(13) 0.0345(8) Uani 1 1 d .
C4 C 0.3396(5) 0.5696(4) 0.07814(12) 0.0322(8) Uani 1 1 d .
C5 C 0.5552(6) 0.4931(4) 0.08037(13) 0.0372(9) Uani 1 1 d .
H5 H 0.6268 0.4759 0.1104 0.045 Uiso 1 1 calc R
C6 C 0.6650(6) 0.4420(4) 0.03880(13) 0.0403(9) Uani 1 1 d .
H6 H 0.8106 0.3882 0.0409 0.048 Uiso 1 1 calc R
C7 C 0.5683(6) 0.4672(4) -0.00565(13) 0.0371(9) Uani 1 1 d .
C8 C 0.3538(6) 0.5457(4) -0.00752(13) 0.0388(9) Uani 1 1 d .
H8 H 0.2842 0.5652 -0.0377 0.047 Uiso 1 1 calc R
C9 C 0.2410(6) 0.5956(4) 0.03350(13) 0.0368(8) Uani 1 1 d .
H9 H 0.0947 0.6481 0.0313 0.044 Uiso 1 1 calc R
C10 C 0.6923(7) 0.4181(5) -0.05062(12) 0.0489(10) Uani 1 1 d .
H10A H 0.5958 0.4435 -0.0783 0.073 Uiso 1 1 calc R
H10B H 0.7296 0.2905 -0.0500 0.073 Uiso 1 1 calc R
H10C H 0.8323 0.4882 -0.0529 0.073 Uiso 1 1 calc R
C11 C 0.2293(5) 0.6380(4) 0.24803(13) 0.0335(8) Uani 1 1 d .
C12 C 0.0861(6) 0.7081(4) 0.28269(14) 0.0418(9) Uani 1 1 d .
H12 H -0.0525 0.7627 0.2734 0.050 Uiso 1 1 calc R
C13 C 0.1419(7) 0.6996(5) 0.33023(15) 0.0493(10) Uani 1 1 d .
H13 H 0.0413 0.7476 0.3534 0.059 Uiso 1 1 calc R
C14 C 0.3442(7) 0.6213(5) 0.34465(14) 0.0485(10) Uani 1 1 d .
H14 H 0.3822 0.6157 0.3776 0.058 Uiso 1 1 calc R
C15 C 0.4892(7) 0.5519(4) 0.31092(13) 0.0441(9) Uani 1 1 d .
H15 H 0.6281 0.4989 0.3206 0.053 Uiso 1 1 calc R
C16 C 0.4339(6) 0.5589(4) 0.26280(13) 0.0395(9) Uani 1 1 d .
H16 H 0.5346 0.5100 0.2398 0.047 Uiso 1 1 calc R

loop_
_atom_site_aniso_label
_atom_site_aniso_U_11
_atom_site_aniso_U_22
_atom_site_aniso_U_33
_atom_site_aniso_U_23
_atom_site_aniso_U_13
_atom_site_aniso_U_12
O1 0.0271(13) 0.0371(10) 0.0419(15) 0.0010(10) -0.0014(11) 0.0061(11)
N1 0.0303(16) 0.0448(14) 0.047(2) 0.0040(14) -0.0016(14) 0.0063(14)
C1 0.0301(19) 0.0307(14) 0.042(2) 0.0039(14) -0.0004(17) -0.0032(14)
C2 0.0296(19) 0.0420(17) 0.049(3) 0.0031(16) 0.0039(17) 0.0049(17)
C3 0.0274(18) 0.0293(13) 0.047(3) -0.0002(13) 0.0057(17) 0.0008(14)
C4 0.0272(18) 0.0292(13) 0.040(2) 0.0047(13) -0.0020(16) -0.0018(14)
C5 0.030(2) 0.0368(15) 0.044(2) 0.0014(15) -0.0061(17) -0.0003(15)
C6 0.0289(18) 0.0391(16) 0.053(3) 0.0026(16) 0.0006(18) 0.0047(15)
C7 0.037(2) 0.0311(14) 0.044(2) 0.0029(14) 0.0036(17) -0.0023(15)
C8 0.039(2) 0.0343(15) 0.044(2) 0.0055(14) -0.0056(17) -0.0012(16)
C9 0.0295(18) 0.0315(13) 0.049(2) 0.0037(15) -0.0035(17) 0.0012(14)
C10 0.049(2) 0.0461(17) 0.051(3) 0.0009(17) 0.0056(19) 0.0051(19)
C11 0.0311(19) 0.0283(13) 0.041(2) -0.0003(13) 0.0004(16) -0.0037(14)
C12 0.038(2) 0.0364(15) 0.051(3) -0.0055(16) 0.0014(18) 0.0029(17)
C13 0.053(2) 0.0478(18) 0.048(3) -0.0070(17) 0.008(2) 0.005(2)
C14 0.052(2) 0.0463(19) 0.048(3) -0.0053(17) -0.008(2) -0.0053(19)
C15 0.038(2) 0.0412(17) 0.053(3) -0.0014(17) -0.008(2) -0.0027(17)
C16 0.032(2) 0.0378(16) 0.049(3) -0.0007(15) 0.0014(16) 0.0010(16)

loop_
_atom_type_symbol
_atom_type_description
_atom_type_scat_dispersion_real
_atom_type_scat_dispersion_imag
_atom_type_scat_source
C C 0.0033 0.0000 'International Tables Vol C Tables 4.2.6.8 and 6.1.1.4'
H H 0.0000 0.0000 'International Tables Vol C Tables 4.2.6.8 and 6.1.1.4'
N N 0.0061 0.0000 'International Tables Vol C Tables 4.2.6.8 and 6.1.1.4'
O O 0.0106 0.0000 'International Tables Vol C Tables 4.2.6.8 and 6.1.1.4'

loop_
_geom_angle_atom_site_label_1
_geom_angle_atom_site_label_2
_geom_angle_atom_site_label_3
_geom_angle
C1 O1 C3 105.4(2)
C1 N1 C2 104.5(3)
N1 C1 O1 112.8(3)
N1 C1 C4 128.9(3)
O1 C1 C4 118.2(3)
C3 C2 N1 111.1(3)
C3 C2 H2 124.5
N1 C2 H2 124.5
C2 C3 O1 106.2(3)
C2 C3 C11 135.4(3)
O1 C3 C11 118.3(3)
C9 C4 C5 118.5(3)
C9 C4 C1 120.1(3)
C5 C4 C1 121.4(3)
C6 C5 C4 120.1(3)
C6 C5 H5 120.0
C4 C5 H5 120.0
C7 C6 C5 121.8(3)
C7 C6 H6 119.1
C5 C6 H6 119.1
C6 C7 C8 117.7(3)
C6 C7 C10 121.4(3)
C8 C7 C10 120.8(3)
C9 C8 C7 121.3(3)
C9 C8 H8 119.3
C7 C8 H8 119.3
C8 C9 C4 120.6(3)
C8 C9 H9 119.7
C4 C9 H9 119.7
C7 C10 H10A 109.5
C7 C10 H10B 109.5
H10A C10 H10B 109.5
C7 C10 H10C 109.5
H10A C10 H10C 109.5
H10B C10 H10C 109.5
C12 C11 C16 118.4(3)
C12 C11 C3 119.8(3)
C16 C11 C3 121.8(3)
C13 C12 C11 120.9(4)
C13 C12 H12 119.5
C11 C12 H12 119.5
C12 C13 C14 120.5(4)
C12 C13 H13 119.8
C14 C13 H13 119.8
C15 C14 C13 119.5(4)
C15 C14 H14 120.2
C13 C14 H14 120.2
C14 C15 C16 120.5(4)
C14 C15 H15 119.8
C16 C15 H15 119.8
C15 C16 C11 120.2(3)
C15 C16 H16 119.9
C11 C16 H16 119.9

loop_
_geom_bond_atom_site_label_1
_geom_bond_atom_site_label_2
_geom_bond_distance
O1 C1 1.379(4)
O1 C3 1.383(4)
N1 C1 1.303(4)
N1 C2 1.383(5)
C1 C4 1.444(5)
C2 C3 1.351(4)
C2 H2 0.9500
C3 C11 1.449(5)
C4 C9 1.393(4)
C4 C5 1.396(5)
C5 C6 1.386(4)
C5 H5 0.9500
C6 C7 1.382(5)
C6 H6 0.9500
C7 C8 1.395(5)
C7 C10 1.502(5)
C8 C9 1.379(5)
C8 H8 0.9500
C9 H9 0.9500
C10 H10A 0.9800
C10 H10B 0.9800
C10 H10C 0.9800
C11 C12 1.390(4)
C11 C16 1.406(5)
C12 C13 1.373(5)
C12 H12 0.9500
C13 C14 1.389(5)
C13 H13 0.9500
C14 C15 1.376(5)
C14 H14 0.9500
C15 C16 1.388(5)
C15 H15 0.9500
C16 H16 0.9500

loop_
_geom_torsion_atom_site_label_1
_geom_torsion_atom_site_label_2
_geom_torsion_atom_site_label_3
_geom_torsion_atom_site_label_4
_geom_torsion
C2 N1 C1 O1 0.2(3)
C2 N1 C1 C4 179.3(3)
C3 O1 C1 N1 -0.5(3)
C3 O1 C1 C4 -179.7(2)
C1 N1 C2 C3 0.1(4)
N1 C2 C3 O1 -0.4(4)
N1 C2 C3 C11 177.8(3)
C1 O1 C3 C2 0.5(3)
C1 O1 C3 C11 -178.0(2)
N1 C1 C4 C9 -1.8(5)
O1 C1 C4 C9 177.3(3)
N1 C1 C4 C5 177.9(3)
O1 C1 C4 C5 -3.1(4)
C9 C4 C5 C6 -1.0(4)
C1 C4 C5 C6 179.3(3)
C4 C5 C6 C7 1.1(5)
C5 C6 C7 C8 -0.3(4)
C5 C6 C7 C10 177.5(3)
C6 C7 C8 C9 -0.4(4)
C10 C7 C8 C9 -178.3(3)
C7 C8 C9 C4 0.4(4)
C5 C4 C9 C8 0.3(4)
C1 C4 C9 C8 180.0(3)
C2 C3 C11 C12 -1.1(5)
O1 C3 C11 C12 176.9(3)
C2 C3 C11 C16 -179.9(3)
O1 C3 C11 C16 -1.9(4)
C16 C11 C12 C13 -0.4(4)
C3 C11 C12 C13 -179.2(3)
C11 C12 C13 C14 0.4(5)
C12 C13 C14 C15 0.0(5)
C13 C14 C15 C16 -0.4(5)
C14 C15 C16 C11 0.4(5)
C12 C11 C16 C15 0.0(4)
C3 C11 C16 C15 178.8(3)

loop_
_cod_related_entry_id
_cod_related_entry_database
_cod_related_entry_code
1 ChemSpider 228184
